data_7221679
loop_
_publ_author_name
'Reddy, Dinesh S.'
'Hosamani, Kallappa M.'
'Devarajegowda, Hirihalli C.'
'Kurjogi, Mahantesh M.'

_publ_section_title
;
 A facile synthesis and evaluation of new biomolecule-based
 coumarin--thiazoline hybrids as potent anti-tubercular agents with
 cytotoxicity, DNA cleavage and X-ray studies
;
_journal_issue 79
_journal_name_full 'RSC Adv.'
_journal_page_first 64566
_journal_paper_doi 10.1039/C5RA09508E
_journal_volume 5
_journal_year 2015
_chemical_formula_moiety 'C15 H15 N O2 S2'
_chemical_formula_sum 'C15 H15 N O2 S2'
_chemical_formula_weight 305.40
_chemical_melting_point 457
_chemical_name_systematic
;
4-((4,5-dihydrothiazol-2-ylthio)methyl)-5,7-dimethyl-
2<i>H</i>-chromen-2-one
;
_space_group_crystal_system monoclinic
_space_group_IT_number 14
_space_group_name_Hall '-P 2ybc'
_space_group_name_H-M_alt 'P 1 21/c 1'
_symmetry_space_group_name_Hall '-P 2ybc'
_symmetry_space_group_name_H-M 'P 1 21/c 1'
_atom_sites_solution_hydrogens geom
_atom_sites_solution_primary direct
_atom_sites_solution_secondary difmap
_audit_creation_method SHELXL-2014/7
_audit_update_record
;
2015-06-23 deposited with the CCDC.
2015-07-28 downloaded from the CCDC.
;
_cell_angle_alpha 90
_cell_angle_beta 96.742(8)
_cell_angle_gamma 90
_cell_formula_units_Z 4
_cell_length_a 7.2356(8)
_cell_length_b 7.9426(10)
_cell_length_c 25.027(3)
_cell_measurement_reflns_used 1769
_cell_measurement_temperature 296(2)
_cell_measurement_theta_max 22.287
_cell_measurement_theta_min 1.639
_cell_volume 1428.3(3)
_computing_cell_refinement 'SAINT (Bruker, 2001)'
_computing_data_collection 'SMART (Bruker, 2001)'
_computing_data_reduction SAINT
_computing_molecular_graphics 'ORTEP-3 (Farrugia, 1997)'
_computing_publication_material SHELXL-2014/7
_computing_structure_refinement 'SHELXL-2014/7 (Sheldrick, 2014)'
_computing_structure_solution 'SHELXL-2014/7 (Sheldrick, 2014)'
_diffrn_ambient_temperature 296(2)
_diffrn_measured_fraction_theta_full 0.967
_diffrn_measured_fraction_theta_max 0.967
_diffrn_measurement_device_type 'Bruker SMART CCD area-detector'
_diffrn_measurement_method '\w and \f scans'
_diffrn_radiation_monochromator graphite
_diffrn_radiation_source 'fine-focus sealed tube'
_diffrn_radiation_type MoK\a
_diffrn_radiation_wavelength 0.71073
_diffrn_reflns_av_R_equivalents 0.0537
_diffrn_reflns_av_unetI/netI 0.0560
_diffrn_reflns_laue_measured_fraction_full 0.967
_diffrn_reflns_laue_measured_fraction_max 0.967
_diffrn_reflns_limit_h_max 7
_diffrn_reflns_limit_h_min -7
_diffrn_reflns_limit_k_max 8
_diffrn_reflns_limit_k_min -8
_diffrn_reflns_limit_l_max 26
_diffrn_reflns_limit_l_min -26
_diffrn_reflns_number 6194
_diffrn_reflns_point_group_measured_fraction_full 0.967
_diffrn_reflns_point_group_measured_fraction_max 0.967
_diffrn_reflns_theta_full 22.287
_diffrn_reflns_theta_max 22.287
_diffrn_reflns_theta_min 1.639
_exptl_absorpt_coefficient_mu 0.373
_exptl_absorpt_correction_T_max 1.0000
_exptl_absorpt_correction_T_min 0.7700
_exptl_absorpt_correction_type psi-scan
_exptl_absorpt_process_details 'SADABS (Sheldrick, 2007)'
_exptl_crystal_colour yellow
_exptl_crystal_density_diffrn 1.420
_exptl_crystal_description Plate
_exptl_crystal_F_000 640
_exptl_crystal_size_max 0.24
_exptl_crystal_size_mid 0.20
_exptl_crystal_size_min 0.12
_refine_diff_density_max 0.283
_refine_diff_density_min -0.277
_refine_diff_density_rms 0.065
_refine_ls_extinction_method none
_refine_ls_goodness_of_fit_ref 1.119
_refine_ls_hydrogen_treatment constr
_refine_ls_matrix_type full
_refine_ls_number_parameters 183
_refine_ls_number_reflns 1769
_refine_ls_number_restraints 0
_refine_ls_restrained_S_all 1.119
_refine_ls_R_factor_all 0.0953
_refine_ls_R_factor_gt 0.0721
_refine_ls_shift/su_max 0.004
_refine_ls_shift/su_mean 0.000
_refine_ls_structure_factor_coef Fsqd
_refine_ls_weighting_details 'w=1/[\s^2^(Fo^2^)+(0.0390P)^2^+4.4284P] where P=(Fo^2^+2Fc^2^)/3'
_refine_ls_weighting_scheme calc
_refine_ls_wR_factor_gt 0.1491
_refine_ls_wR_factor_ref 0.1590
_reflns_Friedel_coverage 0.000
_reflns_number_gt 1338
_reflns_number_total 1769
_reflns_threshold_expression 'I > 2\s(I)'
_cod_data_source_file c5ra09508e2.cif
_cod_data_source_block I
_cod_original_cell_volume 1428.4(3)
_cod_database_code 7221679
_shelx_space_group_comment
;
The symmetry employed for this shelxl refinement is uniquely defined
by the following loop, which should always be used as a source of
symmetry information in preference to the above space-group names.
They are only intended as comments.
;

loop_
_space_group_symop_operation_xyz
'x, y, z'
'-x, y+1/2, -z+1/2'
'-x, -y, -z'
'x, -y-1/2, z-1/2'

loop_
_atom_site_label
_atom_site_type_symbol
_atom_site_fract_x
_atom_site_fract_y
_atom_site_fract_z
_atom_site_U_iso_or_equiv
_atom_site_adp_type
_atom_site_occupancy
_atom_site_site_symmetry_order
_atom_site_calc_flag
_atom_site_refinement_flags_posn
_atom_site_refinement_flags_adp
S1 S 0.1026(2) 0.8080(2) 0.32112(7) 0.0536(6) Uani 1 1 d . .
S2 S 0.3274(2) 0.9523(2) 0.24117(7) 0.0534(6) Uani 1 1 d . .
O3 O -0.3414(5) 0.6005(5) 0.45786(16) 0.0440(11) Uani 1 1 d . .
O4 O -0.4608(6) 0.5279(7) 0.37659(18) 0.0663(15) Uani 1 1 d . .
N5 N 0.4466(7) 0.9375(7) 0.3440(2) 0.0463(14) Uani 1 1 d . .
C6 C -0.1234(9) 0.6972(9) 0.6441(2) 0.0602(19) Uani 1 1 d . .
H6A H -0.2110 0.7813 0.6523 0.090 Uiso 1 1 calc R U
H6B H -0.0066 0.7154 0.6657 0.090 Uiso 1 1 calc R U
H6C H -0.1700 0.5876 0.6515 0.090 Uiso 1 1 calc R U
C8 C -0.0962(8) 0.7088(8) 0.5854(2) 0.0434(16) Uani 1 1 d . .
C9 C 0.0681(8) 0.7730(8) 0.5698(2) 0.0451(16) Uani 1 1 d . .
H9 H 0.1598 0.8095 0.5964 0.054 Uiso 1 1 calc R U
C10 C 0.1020(7) 0.7852(8) 0.5167(2) 0.0407(15) Uani 1 1 d . .
C11 C -0.0351(7) 0.7301(7) 0.4757(2) 0.0355(15) Uani 1 1 d . .
C14 C -0.0279(7) 0.7300(7) 0.4177(2) 0.0340(14) Uani 1 1 d . .
C17 C 0.1384(8) 0.8011(8) 0.3936(2) 0.0437(16) Uani 1 1 d . .
H17A H 0.2468 0.7324 0.4049 0.052 Uiso 1 1 calc R U
H17B H 0.1633 0.9140 0.4073 0.052 Uiso 1 1 calc R U
C18 C 0.3120(8) 0.9032(7) 0.3092(2) 0.0403(15) Uani 1 1 d . .
C19 C 0.5930(8) 1.0239(9) 0.3181(2) 0.0533(18) Uani 1 1 d . .
H19A H 0.7145 0.9886 0.3349 0.064 Uiso 1 1 calc R U
H19B H 0.5827 1.1446 0.3228 0.064 Uiso 1 1 calc R U
C20 C 0.5738(8) 0.9824(9) 0.2589(3) 0.0578(19) Uani 1 1 d . .
H20A H 0.6420 0.8808 0.2524 0.069 Uiso 1 1 calc R U
H20B H 0.6193 1.0741 0.2384 0.069 Uiso 1 1 calc R U
C7 C 0.2895(8) 0.8586(9) 0.5074(3) 0.060(2) Uani 1 1 d . .
H7A H 0.3575 0.8882 0.5414 0.091 Uiso 1 1 calc R U
H7B H 0.2708 0.9572 0.4853 0.091 Uiso 1 1 calc R U
H7C H 0.3587 0.7766 0.4898 0.091 Uiso 1 1 calc R U
C13 C -0.2293(8) 0.6531(8) 0.5457(2) 0.0422(16) Uani 1 1 d . .
H13 H -0.3407 0.6088 0.5546 0.051 Uiso 1 1 calc R U
C12 C -0.1974(7) 0.6632(7) 0.4933(2) 0.0382(15) Uani 1 1 d . .
C16 C -0.3334(9) 0.5925(8) 0.4036(3) 0.0471(17) Uani 1 1 d . .
C15 C -0.1700(8) 0.6675(7) 0.3856(2) 0.0417(16) Uani 1 1 d . .
H15 H -0.1639 0.6723 0.3487 0.050 Uiso 1 1 calc R U

loop_
_atom_site_aniso_label
_atom_site_aniso_U_11
_atom_site_aniso_U_22
_atom_site_aniso_U_33
_atom_site_aniso_U_23
_atom_site_aniso_U_13
_atom_site_aniso_U_12
S1 0.0405(10) 0.0676(13) 0.0556(11) 0.0010(9) 0.0178(8) -0.0146(9)
S2 0.0508(11) 0.0634(12) 0.0481(10) 0.0054(9) 0.0144(8) -0.0050(9)
O3 0.029(2) 0.055(3) 0.050(3) -0.001(2) 0.012(2) -0.013(2)
O4 0.045(3) 0.097(4) 0.057(3) -0.004(3) 0.008(2) -0.030(3)
N5 0.039(3) 0.051(4) 0.050(3) 0.009(3) 0.010(3) -0.009(3)
C6 0.059(4) 0.070(5) 0.052(4) -0.005(4) 0.010(3) 0.002(4)
C8 0.045(4) 0.038(4) 0.049(4) 0.005(3) 0.016(3) 0.007(3)
C9 0.037(4) 0.046(4) 0.053(4) -0.002(3) 0.005(3) 0.001(3)
C10 0.026(3) 0.039(4) 0.057(4) -0.001(3) 0.007(3) 0.006(3)
C11 0.026(3) 0.032(4) 0.051(4) 0.003(3) 0.010(3) 0.001(3)
C14 0.029(3) 0.021(3) 0.055(4) 0.002(3) 0.015(3) -0.004(3)
C17 0.034(3) 0.048(4) 0.053(4) 0.001(3) 0.018(3) -0.005(3)
C18 0.035(4) 0.035(4) 0.053(4) 0.006(3) 0.017(3) 0.002(3)
C19 0.037(4) 0.062(5) 0.062(4) 0.009(4) 0.007(3) -0.010(3)
C20 0.039(4) 0.071(5) 0.067(5) 0.006(4) 0.020(3) -0.009(3)
C7 0.034(4) 0.079(5) 0.069(5) -0.008(4) 0.009(3) -0.021(4)
C13 0.037(4) 0.043(4) 0.050(4) 0.001(3) 0.017(3) -0.001(3)
C12 0.030(3) 0.033(4) 0.052(4) 0.000(3) 0.007(3) -0.004(3)
C16 0.033(4) 0.053(5) 0.057(5) 0.003(4) 0.011(3) -0.001(3)
C15 0.037(4) 0.041(4) 0.051(4) -0.001(3) 0.020(3) -0.007(3)

loop_
_atom_type_symbol
_atom_type_description
_atom_type_scat_dispersion_real
_atom_type_scat_dispersion_imag
_atom_type_scat_source
C C 0.0033 0.0016 'International Tables Vol C Tables 4.2.6.8 and 6.1.1.4'
H H 0.0000 0.0000 'International Tables Vol C Tables 4.2.6.8 and 6.1.1.4'
N N 0.0061 0.0033 'International Tables Vol C Tables 4.2.6.8 and 6.1.1.4'
O O 0.0106 0.0060 'International Tables Vol C Tables 4.2.6.8 and 6.1.1.4'
S S 0.1246 0.1234 'International Tables Vol C Tables 4.2.6.8 and 6.1.1.4'

loop_
_geom_angle_atom_site_label_1
_geom_angle_atom_site_label_2
_geom_angle_atom_site_label_3
_geom_angle
C18 S1 C17 99.2(3)
C18 S2 C20 88.0(3)
C16 O3 C12 122.6(4)
C18 N5 C19 109.6(5)
C8 C6 H6A 109.5
C8 C6 H6B 109.5
H6A C6 H6B 109.5
C8 C6 H6C 109.5
H6A C6 H6C 109.5
H6B C6 H6C 109.5
C13 C8 C9 117.7(5)
C13 C8 C6 121.6(5)
C9 C8 C6 120.7(6)
C10 C9 C8 123.4(6)
C10 C9 H9 118.3
C8 C9 H9 118.3
C9 C10 C11 119.2(5)
C9 C10 C7 115.8(5)
C11 C10 C7 125.0(5)
C12 C11 C10 115.6(5)
C12 C11 C14 116.1(5)
C10 C11 C14 128.3(5)
C15 C14 C11 119.2(5)
C15 C14 C17 119.6(5)
C11 C14 C17 121.2(5)
C14 C17 S1 112.6(4)
C14 C17 H17A 109.1
S1 C17 H17A 109.1
C14 C17 H17B 109.1
S1 C17 H17B 109.1
H17A C17 H17B 107.8
N5 C18 S1 126.3(5)
N5 C18 S2 119.2(4)
S1 C18 S2 114.4(4)
N5 C19 C20 110.0(5)
N5 C19 H19A 109.7
C20 C19 H19A 109.7
N5 C19 H19B 109.7
C20 C19 H19B 109.7
H19A C19 H19B 108.2
C19 C20 S2 104.2(4)
C19 C20 H20A 110.9
S2 C20 H20A 110.9
C19 C20 H20B 110.9
S2 C20 H20B 110.9
H20A C20 H20B 108.9
C10 C7 H7A 109.5
C10 C7 H7B 109.5
H7A C7 H7B 109.5
C10 C7 H7C 109.5
H7A C7 H7C 109.5
H7B C7 H7C 109.5
C12 C13 C8 119.6(5)
C12 C13 H13 120.2
C8 C13 H13 120.2
C13 C12 O3 113.5(5)
C13 C12 C11 124.5(6)
O3 C12 C11 122.0(5)
O4 C16 O3 117.6(5)
O4 C16 C15 127.4(6)
O3 C16 C15 115.0(6)
C14 C15 C16 124.9(6)
C14 C15 H15 117.5
C16 C15 H15 117.5

loop_
_geom_bond_atom_site_label_1
_geom_bond_atom_site_label_2
_geom_bond_distance
S1 C18 1.750(6)
S1 C17 1.803(6)
S2 C18 1.764(6)
S2 C20 1.802(6)
O3 C16 1.367(7)
O3 C12 1.380(7)
O4 C16 1.193(7)
N5 C18 1.257(7)
N5 C19 1.474(7)
C6 C8 1.507(8)
C6 H6A 0.9600
C6 H6B 0.9600
C6 H6C 0.9600
C8 C13 1.373(8)
C8 C9 1.391(8)
C9 C10 1.383(8)
C9 H9 0.9300
C10 C11 1.409(8)
C10 C7 1.519(8)
C11 C12 1.407(7)
C11 C14 1.460(8)
C14 C15 1.324(8)
C14 C17 1.516(7)
C17 H17A 0.9700
C17 H17B 0.9700
C19 C20 1.509(8)
C19 H19A 0.9700
C19 H19B 0.9700
C20 H20A 0.9700
C20 H20B 0.9700
C7 H7A 0.9600
C7 H7B 0.9600
C7 H7C 0.9600
C13 C12 1.360(8)
C13 H13 0.9300
C16 C15 1.443(8)
C15 H15 0.9300

loop_
_geom_torsion_atom_site_label_1
_geom_torsion_atom_site_label_2
_geom_torsion_atom_site_label_3
_geom_torsion_atom_site_label_4
_geom_torsion
C13 C8 C9 C10 0.9(9)
C6 C8 C9 C10 179.3(6)
C8 C9 C10 C11 -0.1(9)
C8 C9 C10 C7 -180.0(6)
C9 C10 C11 C12 -1.0(8)
C7 C10 C11 C12 178.8(6)
C9 C10 C11 C14 -179.4(5)
C7 C10 C11 C14 0.4(10)
C12 C11 C14 C15 -0.6(8)
C10 C11 C14 C15 177.9(6)
C12 C11 C14 C17 179.1(5)
C10 C11 C14 C17 -2.5(9)
C15 C14 C17 S1 6.2(7)
C11 C14 C17 S1 -173.5(4)
C18 S1 C17 C14 177.4(4)
C19 N5 C18 S1 -177.4(5)
C19 N5 C18 S2 2.7(7)
C17 S1 C18 N5 5.5(6)
C17 S1 C18 S2 -174.6(3)
C20 S2 C18 N5 14.2(6)
C20 S2 C18 S1 -165.7(4)
C18 N5 C19 C20 -22.8(8)
N5 C19 C20 S2 31.3(7)
C18 S2 C20 C19 -24.4(5)
C9 C8 C13 C12 -0.4(9)
C6 C8 C13 C12 -178.8(6)
C8 C13 C12 O3 179.0(5)
C8 C13 C12 C11 -0.9(9)
C16 O3 C12 C13 -177.2(5)
C16 O3 C12 C11 2.7(8)
C10 C11 C12 C13 1.6(9)
C14 C11 C12 C13 -179.8(5)
C10 C11 C12 O3 -178.3(5)
C14 C11 C12 O3 0.3(8)
C12 O3 C16 O4 176.0(6)
C12 O3 C16 C15 -5.0(8)
C11 C14 C15 C16 -2.1(9)
C17 C14 C15 C16 178.3(6)
O4 C16 C15 C14 -176.3(7)
O3 C16 C15 C14 4.8(9)
